data_4319331
loop_
_publ_author_name
'Masato Kakihana'
'Masaru Tada'
'Motoo Shiro'
'Valery Petrykin'
'Minoru Osada'
'Yoshiyuki Nakamura'

_publ_section_title
;
 Structure and Stability of Water Soluble (NH4)8[Ti4(C6H4O7)4(O2)4].8H2O
;
_journal_name_full 'Inorganic Chemistry'
_journal_page_first 891
_journal_page_last 894
_journal_paper_doi 10.1021/ic001098l
_journal_volume 40
_journal_year 2001
_chemical_formula_moiety 'C24 H16 O36 Ti4 8-, (H4 N 1+)8, (H2 O)8 '
_chemical_formula_sum 'C24 H64 N8 O44 Ti4'
_chemical_formula_weight 1360.40
_space_group_IT_number 14
_symmetry_cell_setting monoclinic
_symmetry_Int_Tables_number 14
_symmetry_space_group_name_Hall '-P 2yn'
_symmetry_space_group_name_H-M 'P 1 21/n 1'
_cell_angle_alpha 90
_cell_angle_beta 100.35(1)
_cell_angle_gamma 90
_cell_formula_units_Z 2
_cell_length_a 10.237(2)
_cell_length_b 17.537(4)
_cell_length_c 14.713(3)
_cell_measurement_temperature 298.2
_cell_measurement_theta_max 27.4
_cell_measurement_theta_min 2.5
_cell_volume 2598.4(9)
_computing_cell_refinement 'PROCESS (Rigaku, 1996)'
_computing_data_collection 'PROCESS (Rigaku, 1996)'
_computing_data_reduction 'teXsan (MSC & Rigaku, 1999)'
_computing_molecular_graphics 'ORTEP (Johnson, 1976)'
_computing_publication_material 'teXsan (MSC & Rigaku, 1999)'
_computing_structure_refinement 'teXsan (MSC & Rigaku, 1999)'
_computing_structure_solution 'SIR97 (Altomare, 1999)'
_diffrn_detector_area_resol_mean 10.00
_diffrn_measured_fraction_theta_full 0.9039
_diffrn_measured_fraction_theta_max 0.9039
_diffrn_measurement_device_type 'Rigaku RAXIS-IV Imaging Plate'
_diffrn_measurement_method \w
_diffrn_radiation_type 'Mo K\a'
_diffrn_radiation_wavelength 0.7107
_diffrn_reflns_av_R_equivalents 0.053
_diffrn_reflns_limit_h_max 0
_diffrn_reflns_limit_h_min -13
_diffrn_reflns_limit_k_max 22
_diffrn_reflns_limit_k_min 0
_diffrn_reflns_limit_l_max 19
_diffrn_reflns_limit_l_min -18
_diffrn_reflns_number 5350
_diffrn_reflns_theta_full 27.42
_diffrn_reflns_theta_max 27.42
_exptl_absorpt_coefficient_mu 0.719
_exptl_absorpt_correction_T_max 0.931
_exptl_absorpt_correction_T_min 0.774
_exptl_absorpt_correction_type multi-scan
_exptl_absorpt_process_details '(Higashi, 1995)'
_exptl_crystal_colour yellow
_exptl_crystal_density_diffrn 1.739
_exptl_crystal_density_method 'not measured'
_exptl_crystal_description prismatic
_exptl_crystal_size_max 0.300
_exptl_crystal_size_mid 0.150
_exptl_crystal_size_min 0.100
_refine_diff_density_max 0.91
_refine_diff_density_min -0.49
_refine_ls_extinction_method none
_refine_ls_goodness_of_fit_ref 1.359
_refine_ls_hydrogen_treatment noref
_refine_ls_number_parameters 364
_refine_ls_number_reflns 4944
_refine_ls_R_factor_gt 0.0389
_refine_ls_shift/su_max 0.0021
_refine_ls_structure_factor_coef Fsqd
_refine_ls_weighting_details 'w = 1/[\s^2^(Fo^2^) + (0.08200(Max(Fo^2^,0) + 2Fc^2^)/3)^2^]'
_refine_ls_weighting_scheme calc
_refine_ls_wR_factor_ref 0.1215
_reflns_number_gt 4944
_reflns_number_total 5350
_reflns_threshold_expression F^2^>2.0\s(F^2^)
_cod_data_source_file ic001098l.cif
_cod_data_source_block RGK390rax_Tokyo_Inst._of_T
_cod_original_cell_volume 2598.3(9)
_cod_original_formula_sum 'C24 H64 N8 O44 Ti4 '
_cod_database_code 4319331

loop_
_symmetry_equiv_pos_as_xyz
x,y,z
1/2-x,1/2+y,1/2-z
-x,-y,-z
1/2+x,1/2-y,1/2+z

loop_
_atom_site_label
_atom_site_type_symbol
_atom_site_fract_x
_atom_site_fract_y
_atom_site_fract_z
_atom_site_U_iso_or_equiv
_atom_site_adp_type
_atom_site_occupancy
_atom_site_calc_flag
_atom_site_refinement_flags
_atom_site_disorder_assembly
_atom_site_disorder_group
Ti(1) Ti -0.14915(3) 0.14994(2) 0.38683(2) 0.01489(9) Uani 1.00 d . . .
Ti(2) Ti 0.05244(3) 0.03495(2) 0.31278(2) 0.01476(9) Uani 1.00 d . . .
O(1) O -0.0377(1) 0.24264(7) 0.36612(10) 0.0240(3) Uani 1.00 d . . .
O(2) O 0.1303(2) 0.3208(1) 0.3645(1) 0.0511(5) Uani 1.00 d . . .
O(3) O 0.0367(1) 0.10216(7) 0.42187(8) 0.0163(3) Uani 1.00 d . . .
O(4) O -0.0946(1) 0.17289(8) 0.52761(9) 0.0238(3) Uani 1.00 d . . .
O(5) O 0.0804(1) 0.20108(8) 0.63528(10) 0.0284(3) Uani 1.00 d . . .
O(6) O -0.2154(1) 0.04541(7) 0.42166(9) 0.0201(3) Uani 1.00 d . . .
O(7) O -0.0683(1) -0.03325(7) 0.37346(9) 0.0201(3) Uani 1.00 d . . .
O(8) O 0.1290(1) 0.11662(8) 0.2396(1) 0.0294(4) Uani 1.00 d . . .
O(9) O 0.1455(2) 0.2221(1) 0.1616(2) 0.0688(7) Uani 1.00 d . . .
O(10) O -0.1156(1) 0.09821(7) 0.27130(8) 0.0176(3) Uani 1.00 d . . .
O(11) O -0.0288(2) -0.01315(8) 0.18832(10) 0.0288(4) Uani 1.00 d . . .
O(12) O -0.1475(2) 0.0127(1) 0.0516(1) 0.0528(5) Uani 1.00 d . . .
O(13) O -0.3477(2) -0.00155(9) 0.2063(1) 0.0419(5) Uani 1.00 d . . .
O(14) O -0.5114(2) 0.0812(1) 0.1682(2) 0.0568(6) Uani 1.00 d . . .
O(15) O -0.2930(1) 0.20671(8) 0.41089(10) 0.0266(3) Uani 1.00 d . . .
O(16) O -0.3072(1) 0.18508(8) 0.31355(10) 0.0279(4) Uani 1.00 d . . .
O(17) O 0.1768(2) -0.03980(9) 0.2972(1) 0.0325(4) Uani 1.00 d . . .
O(18) O 0.2226(1) 0.00731(9) 0.3789(1) 0.0323(4) Uani 1.00 d . . .
O(20) O -0.0132(2) 0.3948(1) 0.2104(1) 0.0456(5) Uani 1.00 d . . .
O(21) O 0.4626(2) 0.0904(2) 0.3820(2) 0.0688(7) Uani 1.00 d . . .
O(22) O -0.0880(2) 0.2645(2) 0.7527(2) 0.098(1) Uani 1.00 d . . .
O(23) O -0.6659(4) 0.1558(2) 0.0155(2) 0.100(1) Uani 1.00 d . . .
N(1) N -0.7173(2) -0.0213(1) 0.1300(1) 0.0375(5) Uani 1.00 d . . .
N(2) N 0.1196(2) 0.3703(1) 0.0636(1) 0.0392(5) Uani 1.00 d . . .
N(3) N 0.2335(2) 0.1452(1) 0.8099(2) 0.0420(6) Uani 1.00 d . . .
N(4) N -0.4733(4) 0.3453(2) 0.4267(3) 0.0512(9) Uiso 0.65 d P . .
N(4') N -0.531(1) 0.3428(8) 0.3948(10) 0.052(3) Uiso 0.20 d P . .
N(4") N -0.410(2) 0.375(1) 0.485(1) 0.059(4) Uiso 0.15 d P . .
C(1) C 0.0851(2) 0.2611(1) 0.3905(1) 0.0254(4) Uani 1.00 d . . .
C(2) C 0.1819(2) 0.2090(1) 0.4524(1) 0.0232(4) Uani 1.00 d . . .
C(3) C 0.1191(2) 0.14094(9) 0.4946(1) 0.0170(4) Uani 1.00 d . . .
C(4) C 0.0300(2) 0.17320(10) 0.5600(1) 0.0200(4) Uani 1.00 d . . .
C(5) C -0.2262(2) -0.08837(10) 0.4522(1) 0.0181(4) Uani 1.00 d . . .
C(6) C -0.1655(2) -0.01979(10) 0.4131(1) 0.0168(4) Uani 1.00 d . . .
C(7) C 0.0784(2) 0.1693(1) 0.1838(2) 0.0316(5) Uani 1.00 d . . .
C(8) C -0.0704(2) 0.1702(1) 0.1438(1) 0.0292(5) Uani 1.00 d . . .
C(9) C -0.1514(2) 0.1041(1) 0.1739(1) 0.0217(4) Uani 1.00 d . . .
C(10) C -0.1091(2) 0.0291(1) 0.1329(1) 0.0282(5) Uani 1.00 d . . .
C(11) C -0.2994(2) 0.1181(1) 0.1405(1) 0.0254(4) Uani 1.00 d . . .
C(12) C -0.3920(2) 0.0607(1) 0.1743(1) 0.0291(5) Uani 1.00 d . . .
H(1N) H -0.7376 0.0060 0.0918 0.0443 Uiso 1.00 calc . . .
H(1Na) H -0.6419 0.0226 0.1426 0.0443 Uiso 1.00 calc . . .
H(1Nb) H -0.6770 -0.0723 0.1309 0.0443 Uiso 1.00 calc . . .
H(1Nc) H -0.7384 -0.0188 0.1662 0.0443 Uiso 1.00 calc . . .
H(2N) H 0.0778 0.3812 0.0029 0.0456 Uiso 1.00 calc . . .
H(2Na) H 0.0768 0.3862 0.1104 0.0456 Uiso 1.00 calc . . .
H(2Nb) H 0.1365 0.3159 0.0567 0.0456 Uiso 1.00 calc . . .
H(2Nc) H 0.1964 0.3924 0.0758 0.0456 Uiso 1.00 calc . . .
H(2a) H 0.2430 0.1895 0.4168 0.0275 Uiso 1.00 calc . . .
H(2b) H 0.2281 0.2389 0.5018 0.0275 Uiso 1.00 calc . . .
H(3Na) H 0.1781 0.1484 0.8515 0.0494 Uiso 1.00 calc . . .
H(3Nb) H 0.2291 0.1576 0.7750 0.0494 Uiso 1.00 calc . . .
H(3N) H 0.2574 0.1012 0.8118 0.0494 Uiso 1.00 calc . . .
H(3Nc) H 0.3118 0.1787 0.8222 0.0494 Uiso 1.00 calc . . .
H(5a) H -0.2836 -0.1155 0.3996 0.0275 Uiso 1.00 calc . . .
H(5b) H -0.2840 -0.0694 0.4934 0.0275 Uiso 1.00 calc . . .
H(8a) H -0.1062 0.2165 0.1622 0.0349 Uiso 1.00 calc . . .
H(8b) H -0.0804 0.1689 0.0784 0.0349 Uiso 1.00 calc . . .
H(11a) H -0.3200 0.1673 0.1611 0.0303 Uiso 1.00 calc . . .
H(11b) H -0.3160 0.1170 0.0749 0.0303 Uiso 1.00 calc . . .
H(20Oa) H 0.0176 0.3792 0.2340 0.0532 Uiso 1.00 calc . . .
H(20Ob) H -0.0530 0.4299 0.2257 0.0532 Uiso 1.00 calc . . .
H(21Oa) H 0.4865 0.0842 0.3510 0.0811 Uiso 1.00 calc . . .
H(21Ob) H 0.3942 0.0546 0.3599 0.0811 Uiso 1.00 calc . . .
H(22Oa) H -0.2065 0.2613 0.7247 0.1178 Uiso 1.00 calc . . .
H(22Ob) H -0.0230 0.2332 0.7127 0.1178 Uiso 1.00 calc . . .
H(23Oa) H -0.6115 0.1279 0.0714 0.1229 Uiso 1.00 calc . . .
H(23Ob) H -0.7176 0.1988 0.0092 0.1229 Uiso 1.00 calc . . .

loop_
_atom_site_aniso_label
_atom_site_aniso_U_11
_atom_site_aniso_U_22
_atom_site_aniso_U_33
_atom_site_aniso_U_12
_atom_site_aniso_U_13
_atom_site_aniso_U_23
Ti(1) 0.0154(2) 0.0126(2) 0.0159(2) 0.00200(10) 0.0008(1) 0.00201(10)
Ti(2) 0.0158(2) 0.0158(2) 0.0125(2) 0.00200(10) 0.0021(1) 0.00178(10)
O(1) 0.0248(6) 0.0168(6) 0.0284(7) -0.0003(5) -0.0005(5) 0.0056(5)
O(2) 0.0433(9) 0.0340(9) 0.068(1) -0.0150(7) -0.0128(9) 0.0308(9)
O(3) 0.0170(5) 0.0159(5) 0.0150(6) 0.0001(4) -0.0004(5) -0.0001(4)
O(4) 0.0239(6) 0.0262(7) 0.0210(6) 0.0042(5) 0.0027(5) -0.0027(5)
O(5) 0.0354(8) 0.0248(7) 0.0226(6) 0.0007(6) -0.0018(6) -0.0067(5)
O(6) 0.0212(6) 0.0174(6) 0.0221(6) 0.0022(4) 0.0049(5) 0.0037(4)
O(7) 0.0230(6) 0.0170(6) 0.0210(6) 0.0007(4) 0.0063(5) 0.0029(4)
O(8) 0.0227(6) 0.0355(8) 0.0305(8) -0.0016(5) 0.0057(6) 0.0124(6)
O(9) 0.0320(9) 0.060(1) 0.112(2) -0.0082(9) 0.008(1) 0.053(1)
O(10) 0.0186(6) 0.0191(6) 0.0138(5) 0.0009(4) -0.0005(5) 0.0029(4)
O(11) 0.0355(8) 0.0286(7) 0.0202(7) 0.0069(6) -0.0005(6) -0.0041(5)
O(12) 0.064(1) 0.069(1) 0.0187(8) 0.016(1) -0.0088(8) -0.0124(8)
O(13) 0.0372(8) 0.0296(8) 0.058(1) -0.0031(7) 0.0051(8) 0.0086(7)
O(14) 0.0248(7) 0.046(1) 0.098(2) -0.0018(7) 0.0058(10) 0.014(1)
O(15) 0.0250(7) 0.0275(7) 0.0273(7) 0.0081(5) 0.0050(6) -0.0002(5)
O(16) 0.0252(7) 0.0311(7) 0.0251(7) 0.0082(5) -0.0019(6) 0.0011(5)
O(17) 0.0347(8) 0.0332(8) 0.0294(8) 0.0080(6) 0.0054(7) -0.0023(6)
O(18) 0.0287(7) 0.0374(8) 0.0294(7) 0.0075(6) 0.0012(6) -0.0018(6)
O(20) 0.0467(10) 0.059(1) 0.0294(8) 0.0224(8) 0.0033(7) 0.0057(7)
O(21) 0.049(1) 0.102(2) 0.059(1) -0.026(1) 0.020(1) -0.021(1)
O(22) 0.042(1) 0.119(2) 0.133(3) 0.002(1) 0.019(2) -0.065(2)
O(23) 0.133(3) 0.065(2) 0.091(2) -0.005(2) -0.005(2) 0.021(1)
N(1) 0.042(1) 0.046(1) 0.0234(9) 0.0042(8) 0.0023(8) 0.0035(8)
N(2) 0.0375(10) 0.044(1) 0.038(1) -0.0071(8) 0.0103(9) -0.0107(8)
N(3) 0.053(1) 0.0305(10) 0.042(1) 0.0026(8) 0.0074(10) -0.0028(8)
C(1) 0.0298(9) 0.0196(8) 0.0250(9) -0.0038(7) 0.0001(8) 0.0054(7)
C(2) 0.0221(8) 0.0201(8) 0.0257(9) -0.0059(6) -0.0002(7) 0.0067(7)
C(3) 0.0197(8) 0.0141(7) 0.0156(7) -0.0023(6) -0.0011(7) 0.0022(6)
C(4) 0.0273(9) 0.0137(8) 0.0184(8) 0.0012(6) 0.0021(7) 0.0010(6)
C(5) 0.0168(7) 0.0179(8) 0.0181(8) -0.0014(6) -0.0011(6) 0.0035(6)
C(6) 0.0168(8) 0.0179(8) 0.0138(7) -0.0011(6) -0.0021(6) 0.0024(6)
C(7) 0.0264(10) 0.036(1) 0.034(1) -0.0028(8) 0.0082(9) 0.0130(9)
C(8) 0.0264(9) 0.034(1) 0.0262(10) -0.0024(8) 0.0023(8) 0.0141(8)
C(9) 0.0227(8) 0.0256(9) 0.0154(8) -0.0005(7) -0.0005(7) 0.0060(6)
C(10) 0.030(1) 0.034(1) 0.0185(9) -0.0011(8) 0.0005(8) -0.0014(7)
C(11) 0.0231(9) 0.0296(10) 0.0212(9) 0.0011(7) -0.0022(7) 0.0065(7)
C(12) 0.0232(9) 0.031(1) 0.0316(10) -0.0039(8) 0.0010(8) -0.0008(8)

loop_
_atom_type_symbol
_atom_type_description
_atom_type_scat_dispersion_real
_atom_type_scat_dispersion_imag
_atom_type_scat_source
C C 0.003 0.002
;International Tables for Crystallography
(1992, Vol. C, Tables 4.2.6.8 and 6.1.1.1)
;
H H 0.000 0.000
;International Tables for Crystallography
(1992, Vol. C, Table 6.1.1.2)
;
N N 0.006 0.003
;International Tables for Crystallography
(1992, Vol. C, Tables 4.2.6.8 and 6.1.1.1)
;
O O 0.011 0.006
;International Tables for Crystallography
(1992, Vol. C, Tables 4.2.6.8 and 6.1.1.1)
;
Ti Ti 0.278 0.446
;International Tables for Crystallography
(1992, Vol. C, Tables 4.2.6.8 and 6.1.1.1)
;

loop_
_geom_angle_atom_site_label_1
_geom_angle_atom_site_label_2
_geom_angle_atom_site_label_3
_geom_angle
_geom_angle_site_symmetry_1
_geom_angle_site_symmetry_2
_geom_angle_site_symmetry_3
_geom_angle_publ_flag
O(1) Ti(1) O(3) 81.11(5) . . . yes
O(1) Ti(1) O(4) 86.42(6) . . . yes
O(1) Ti(1) O(6) 165.52(5) . . . yes
O(1) Ti(1) O(10) 92.77(5) . . . yes
O(1) Ti(1) O(15) 94.86(6) . . . yes
O(1) Ti(1) O(16) 95.73(6) . . . yes
O(3) Ti(1) O(4) 76.07(5) . . . yes
O(3) Ti(1) O(6) 84.58(5) . . . yes
O(3) Ti(1) O(10) 74.77(5) . . . yes
O(3) Ti(1) O(15) 153.70(6) . . . yes
O(3) Ti(1) O(16) 159.88(6) . . . yes
O(4) Ti(1) O(6) 88.04(6) . . . yes
O(4) Ti(1) O(10) 150.60(5) . . . yes
O(4) Ti(1) O(15) 77.74(6) . . . yes
O(4) Ti(1) O(16) 123.75(6) . . . yes
O(6) Ti(1) O(10) 85.54(5) . . . yes
O(6) Ti(1) O(15) 97.02(6) . . . yes
O(6) Ti(1) O(16) 98.46(6) . . . yes
O(10) Ti(1) O(15) 131.52(6) . . . yes
O(10) Ti(1) O(16) 85.60(6) . . . yes
O(15) Ti(1) O(16) 46.02(6) . . . yes
O(3) Ti(2) O(7) 81.55(5) . . . yes
O(3) Ti(2) O(8) 95.92(6) . . . yes
O(3) Ti(2) O(10) 74.80(5) . . . yes
O(3) Ti(2) O(11) 150.60(6) . . . yes
O(3) Ti(2) O(17) 131.25(6) . . . yes
O(3) Ti(2) O(18) 86.50(6) . . . yes
O(7) Ti(2) O(8) 165.50(6) . . . yes
O(7) Ti(2) O(10) 84.57(5) . . . yes
O(7) Ti(2) O(11) 88.23(6) . . . yes
O(7) Ti(2) O(17) 97.00(6) . . . yes
O(7) Ti(2) O(18) 101.46(6) . . . yes
O(8) Ti(2) O(10) 81.00(5) . . . yes
O(8) Ti(2) O(11) 87.15(6) . . . yes
O(8) Ti(2) O(17) 95.36(7) . . . yes
O(8) Ti(2) O(18) 92.60(6) . . . yes
O(10) Ti(2) O(11) 76.84(5) . . . yes
O(10) Ti(2) O(17) 153.92(6) . . . yes
O(10) Ti(2) O(18) 159.38(6) . . . yes
O(11) Ti(2) O(17) 77.19(7) . . . yes
O(11) Ti(2) O(18) 122.66(6) . . . yes
O(17) Ti(2) O(18) 45.71(7) . . . yes
Ti(1) O(1) C(1) 134.7(1) . . . yes
Ti(1) O(3) Ti(2) 103.92(5) . . . yes
Ti(1) O(3) C(3) 113.17(10) . . . yes
Ti(2) O(3) C(3) 139.5(1) . . . yes
Ti(1) O(4) C(4) 116.2(1) . . . yes
Ti(1) O(6) C(6) 128.6(1) . . . yes
Ti(2) O(7) C(6) 133.1(1) . . . yes
Ti(2) O(8) C(7) 134.2(1) . . . yes
Ti(1) O(10) Ti(2) 104.76(5) . . . yes
Ti(1) O(10) C(9) 140.3(1) . . . yes
Ti(2) O(10) C(9) 113.1(1) . . . yes
Ti(2) O(11) C(10) 116.1(1) . . . yes
Ti(1) O(15) O(16) 67.58(8) . . . yes
Ti(1) O(16) O(15) 66.40(7) . . . yes
Ti(2) O(17) O(18) 68.22(8) . . . yes
Ti(2) O(18) O(17) 66.07(8) . . . yes
O(1) C(1) O(2) 122.0(2) . . . yes
O(1) C(1) C(2) 121.0(2) . . . yes
O(2) C(1) C(2) 117.0(2) . . . yes
C(1) C(2) C(3) 115.6(2) . . . yes
O(3) C(3) C(2) 107.7(1) . . . yes
O(3) C(3) C(4) 108.0(1) . . . yes
O(3) C(3) C(5*) 111.8(1) . . 3_556 yes
C(2) C(3) C(4) 107.6(1) . . . yes
C(2) C(3) C(5*) 111.1(1) . . 3_556 yes
C(4) C(3) C(5*) 110.4(1) . . 3_556 yes
O(4) C(4) O(5) 124.3(2) . . . yes
O(4) C(4) C(3) 115.3(2) . . . yes
O(5) C(4) C(3) 120.3(2) . . . yes
C(3*) C(5) C(6) 111.5(1) 3_556 . . yes
O(6) C(6) O(7) 125.4(2) . . . yes
O(6) C(6) C(5) 118.6(2) . . . yes
O(7) C(6) C(5) 116.0(1) . . . yes
O(8) C(7) O(9) 122.1(2) . . . yes
O(8) C(7) C(8) 120.9(2) . . . yes
O(9) C(7) C(8) 116.9(2) . . . yes
C(7) C(8) C(9) 115.6(2) . . . yes
O(10) C(9) C(8) 107.0(1) . . . yes
O(10) C(9) C(10) 107.1(1) . . . yes
O(10) C(9) C(11) 113.5(1) . . . yes
C(8) C(9) C(10) 109.1(2) . . . yes
C(8) C(9) C(11) 110.0(2) . . . yes
C(10) C(9) C(11) 110.1(2) . . . yes
O(11) C(10) O(12) 122.7(2) . . . yes
O(11) C(10) C(9) 115.9(2) . . . yes
O(12) C(10) C(9) 121.3(2) . . . yes
C(9) C(11) C(12) 115.3(2) . . . yes
O(13) C(12) O(14) 124.1(2) . . . yes
O(13) C(12) C(11) 119.9(2) . . . yes
O(14) C(12) C(11) 116.1(2) . . . yes

loop_
_geom_bond_atom_site_label_1
_geom_bond_atom_site_label_2
_geom_bond_distance
_geom_bond_site_symmetry_1
_geom_bond_site_symmetry_2
_geom_bond_publ_flag
Ti(1) O(1) 2.040(1) . . yes
Ti(1) O(3) 2.058(1) . . yes
Ti(1) O(4) 2.085(1) . . yes
Ti(1) O(6) 2.051(1) . . yes
Ti(1) O(10) 2.010(1) . . yes
Ti(1) O(15) 1.863(1) . . yes
Ti(1) O(16) 1.880(1) . . yes
Ti(2) O(3) 2.021(1) . . yes
Ti(2) O(7) 2.037(1) . . yes
Ti(2) O(8) 2.032(1) . . yes
Ti(2) O(10) 2.046(1) . . yes
Ti(2) O(11) 2.052(1) . . yes
Ti(2) O(17) 1.870(2) . . yes
Ti(2) O(18) 1.899(2) . . yes
O(1) C(1) 1.285(2) . . yes
O(2) C(1) 1.232(2) . . yes
O(3) C(3) 1.412(2) . . yes
O(4) C(4) 1.279(2) . . yes
O(5) C(4) 1.236(2) . . yes
O(6) C(6) 1.268(2) . . yes
O(7) C(6) 1.263(2) . . yes
O(8) C(7) 1.281(3) . . yes
O(9) C(7) 1.232(3) . . yes
O(10) C(9) 1.417(2) . . yes
O(11) C(10) 1.284(3) . . yes
O(12) C(10) 1.225(3) . . yes
O(13) C(12) 1.242(3) . . yes
O(14) C(12) 1.262(3) . . yes
O(15) O(16) 1.463(2) . . yes
O(17) O(18) 1.464(2) . . yes
C(1) C(2) 1.524(3) . . yes
C(2) C(3) 1.538(2) . . yes
C(3) C(4) 1.547(3) . . yes
C(3) C(5*) 1.535(2) . 3_556 yes
C(5) C(6) 1.514(2) . . yes
C(7) C(8) 1.532(3) . . yes
C(8) C(9) 1.536(3) . . yes
C(9) C(10) 1.540(3) . . yes
C(9) C(11) 1.526(3) . . yes
C(11) C(12) 1.526(3) . . yes

loop_
_geom_contact_atom_site_label_1
_geom_contact_atom_site_label_2
_geom_contact_distance
_geom_contact_site_symmetry_1
_geom_contact_site_symmetry_2
_geom_contact_publ_flag
O(1) N(3) 3.056(3) . 4_454 ?
O(1) O(23) 3.280(4) . 4_555 ?
O(1) O(20) 3.556(2) . . ?
O(2) O(20) 2.791(2) . . ?
O(2) N(1) 2.906(3) . 2_455 ?
O(2) N(4') 3.44(1) . 1_655 ?
O(4) O(23) 3.089(4) . 4_555 ?
O(4) N(2) 3.157(3) . 4_455 ?
O(5) O(22) 2.874(3) . . ?
O(5) N(3) 2.927(3) . . ?
O(5) O(16) 3.332(2) . 4_555 ?
O(5) C(11) 3.397(2) . 4_555 ?
O(6) N(2) 3.266(3) . 4_455 ?
O(6) O(21) 3.338(3) . 1_455 ?
O(7) N(3) 3.514(3) . 3_556 ?
O(8) N(1) 3.440(3) . 1_655 ?
O(8) O(22) 3.546(3) . 4_554 ?
O(9) O(22) 2.826(3) . 4_554 ?
O(9) N(2) 2.961(3) . . ?
O(9) N(4") 3.07(2) . 4_554 ?
O(9) O(23) 3.345(5) . 1_655 ?
O(9) O(20) 3.570(3) . . ?
O(11) N(4') 2.92(1) . 2_445 ?
O(11) N(4) 3.006(4) . 2_445 ?
O(11) N(3) 3.126(3) . 3_556 ?
O(11) N(4") 3.19(2) . 2_445 ?
O(11) N(1) 3.451(3) . 1_655 ?
O(12) N(4") 2.57(2) . 2_445 ?
O(12) N(1) 2.784(3) . 3_455 ?
O(12) N(4) 3.180(4) . 2_445 ?
O(12) N(4") 3.41(2) . 4_554 ?
O(12) N(4') 3.51(1) . 2_445 ?
O(12) O(23) 3.561(4) . 3_455 ?
O(13) O(20) 2.731(2) . 2_445 ?
O(13) N(3) 2.805(3) . 3_556 ?
O(14) N(1) 2.750(3) . . ?
O(14) O(23) 2.826(4) . . ?
O(14) O(22) 3.135(5) . 4_454 ?
O(14) O(21) 3.208(4) . 1_455 ?
O(15) N(2) 2.897(3) . 4_455 ?
O(15) O(23) 3.025(3) . 4_555 ?
O(15) N(3) 3.029(3) . 4_454 ?
O(15) N(4) 3.086(4) . . ?
O(15) O(21) 3.197(3) . 1_455 ?
O(15) N(4') 3.39(1) . . ?
O(15) N(4") 3.44(2) . . ?
O(15) O(22) 3.502(3) . 4_454 ?
O(16) O(22) 2.986(3) . 4_454 ?
O(16) N(3) 3.008(3) . 4_454 ?
O(16) O(21) 3.190(3) . 1_455 ?
O(17) N(1) 2.879(3) . 1_655 ?
O(17) N(2) 3.081(3) . 2_545 ?
O(17) N(4') 3.60(1) . 2_445 ?
O(18) O(21) 2.849(3) . . ?
O(18) N(2) 2.934(3) . 2_545 ?
O(20) N(2) 2.784(3) . . ?
O(20) C(5) 3.261(2) . 2_455 ?
O(20) N(3) 3.274(3) . 4_454 ?
O(20) N(1) 3.354(3) . 2_455 ?
O(20) C(1) 3.546(3) . . ?
O(20) C(12) 3.588(3) . 2_455 ?
O(21) N(2) 2.942(3) . 4_555 ?
O(21) O(22) 3.163(4) . 4_554 ?
O(22) N(4') 2.80(1) . 4_555 ?
O(22) N(4) 3.250(6) . 4_555 ?
O(22) C(7) 3.577(3) . 4_455 ?
O(23) N(4") 2.52(2) . 4_454 ?
O(23) N(3) 3.021(4) . 1_454 ?
O(23) N(4) 3.183(6) . 4_454 ?
N(1) N(4') 3.48(1) . 2_345 ?
N(1) C(12) 3.578(3) . . ?
N(3) N(4) 2.962(5) . 4_555 ?
N(3) N(4') 3.18(1) . 4_555 ?
N(3) N(4") 3.21(2) . 4_555 ?
N(3) C(10) 3.473(3) . 3_556 ?
N(4) C(10) 3.485(4) . 2_455 ?
N(4) C(8) 3.522(5) . 4_455 ?
N(4") C(7) 3.05(2) . 4_455 ?
N(4") C(8) 3.18(2) . 4_455 ?
N(4") C(10) 3.24(2) . 2_455 ?
